data_7704950
loop_
_publ_author_name
'Singh, Vivek Kumar'
'Donthireddy, S. N. R.'
'Illam, Praseetha Mathoor'
'Rit, Arnab'

_publ_section_title
;
 Transition metal complexes of a bis(carbene) ligand featuring
 1,2,4-triazolin-5-ylidene donors: structural diversity and catalytic
 applications.
;
_journal_issue 34
_journal_name_full 'Dalton transactions (Cambridge, England : 2003)'
_journal_page_first 11958
_journal_page_last 11970
_journal_paper_doi 10.1039/d0dt02142c
_journal_volume 49
_journal_year 2020
_chemical_formula_sum 'C28 H32 Cu2 F12 N12 P2'
_chemical_formula_weight 953.70
_space_group_crystal_system monoclinic
_space_group_IT_number 14
_space_group_name_Hall '-P 2ybc'
_space_group_name_H-M_alt 'P 1 21/c 1'
_atom_sites_solution_hydrogens geom
_audit_creation_method SHELXL-2014/7
_audit_update_record
;
2019-12-18 deposited with the CCDC.	2020-07-27 downloaded from the CCDC.
;
_cell_angle_alpha 90
_cell_angle_beta 106.984(10)
_cell_angle_gamma 90
_cell_formula_units_Z 2
_cell_length_a 8.986(2)
_cell_length_b 16.241(4)
_cell_length_c 14.337(3)
_cell_measurement_reflns_used 2637
_cell_measurement_temperature 296(2)
_cell_measurement_theta_max 22.72
_cell_measurement_theta_min 2.37
_cell_volume 2001.1(8)
_computing_cell_refinement 'Bruker SAINT'
_computing_data_collection 'Bruker APEX2'
_computing_data_reduction 'Bruker SAINT'
_computing_molecular_graphics 'Bruker SHELXTL'
_computing_publication_material 'Bruker SHELXTL'
_computing_structure_refinement 'SHELXL-2014/7 (Sheldrick, 2014)'
_computing_structure_solution 'SHELXS-97 (Sheldrick 2008)'
_diffrn_ambient_temperature 296(2)
_diffrn_measured_fraction_theta_full 1.000
_diffrn_measured_fraction_theta_max 1.000
_diffrn_measurement_device_type 'Bruker APEX-II CCD'
_diffrn_measurement_method '\f and \w scans'
_diffrn_radiation_type MoK\a
_diffrn_radiation_wavelength 0.71073
_diffrn_reflns_av_R_equivalents 0.0565
_diffrn_reflns_av_unetI/netI 0.0794
_diffrn_reflns_Laue_measured_fraction_full 1.000
_diffrn_reflns_Laue_measured_fraction_max 1.000
_diffrn_reflns_limit_h_max 10
_diffrn_reflns_limit_h_min -10
_diffrn_reflns_limit_k_max 19
_diffrn_reflns_limit_k_min -18
_diffrn_reflns_limit_l_max 17
_diffrn_reflns_limit_l_min -16
_diffrn_reflns_number 11285
_diffrn_reflns_point_group_measured_fraction_full 1.000
_diffrn_reflns_point_group_measured_fraction_max 1.000
_diffrn_reflns_theta_full 24.991
_diffrn_reflns_theta_max 24.991
_diffrn_reflns_theta_min 1.944
_exptl_absorpt_coefficient_mu 1.192
_exptl_absorpt_correction_T_max 0.841
_exptl_absorpt_correction_T_min 0.796
_exptl_absorpt_correction_type multi-scan
_exptl_absorpt_process_details 'SADABS V2014/5(Bruker AXS.Inc)'
_exptl_crystal_colour colourless
_exptl_crystal_density_diffrn 1.583
_exptl_crystal_description Square
_exptl_crystal_F_000 960
_exptl_crystal_size_max 0.200
_exptl_crystal_size_mid 0.180
_exptl_crystal_size_min 0.150
_refine_diff_density_max 1.179
_refine_diff_density_min -1.083
_refine_diff_density_rms 0.134
_refine_ls_extinction_method none
_refine_ls_goodness_of_fit_ref 0.916
_refine_ls_hydrogen_treatment constr
_refine_ls_matrix_type full
_refine_ls_number_parameters 255
_refine_ls_number_reflns 3517
_refine_ls_number_restraints 0
_refine_ls_restrained_S_all 0.916
_refine_ls_R_factor_all 0.1386
_refine_ls_R_factor_gt 0.0931
_refine_ls_shift/su_max 0.015
_refine_ls_shift/su_mean 0.006
_refine_ls_structure_factor_coef Fsqd
_refine_ls_weighting_details 'w=1/[\s^2^(Fo^2^)+(0.1635P)^2^+29.4482P] where P=(Fo^2^+2Fc^2^)/3'
_refine_ls_weighting_scheme calc
_refine_ls_wR_factor_gt 0.2716
_refine_ls_wR_factor_ref 0.3103
_reflns_Friedel_coverage 0.000
_reflns_number_gt 2180
_reflns_number_total 3517
_reflns_threshold_expression 'I > 2\s(I)'
_cod_data_source_file d0dt02142c2.cif
_cod_data_source_block shelx_CCDC1
_cod_depositor_comments 'Adding full bibliography for 7704949--7704952.cif.'
_cod_original_sg_symbol_H-M 'P 21/c'
_cod_database_code 7704950
_shelx_shelxl_version_number 2014/7
_shelx_space_group_comment
;
The symmetry employed for this shelxl refinement is uniquely defined
by the following loop, which should always be used as a source of
symmetry information in preference to the above space-group names.
They are only intended as comments.
;
_shelx_estimated_absorpt_t_min 0.796
_shelx_estimated_absorpt_t_max 0.841
_platon_squeeze_void_probe_radius 1.20

loop_
_space_group_symop_operation_xyz
'x, y, z'
'-x, y+1/2, -z+1/2'
'-x, -y, -z'
'x, -y-1/2, z-1/2'

loop_
_atom_site_label
_atom_site_type_symbol
_atom_site_fract_x
_atom_site_fract_y
_atom_site_fract_z
_atom_site_U_iso_or_equiv
_atom_site_adp_type
_atom_site_occupancy
_atom_site_site_symmetry_order
_atom_site_calc_flag
_atom_site_refinement_flags_posn
_atom_site_refinement_flags_adp
_atom_site_refinement_flags_occupancy
_atom_site_disorder_assembly
_atom_site_disorder_group
C1 C 0.1594(12) 0.8482(5) -0.1495(8) 0.039(2) Uani 1 1 d . . . . .
C2 C -0.0193(15) 0.7956(7) -0.0901(9) 0.053(3) Uani 1 1 d . . . . .
H2 H -0.0962 0.7599 -0.0831 0.064 Uiso 1 1 calc R U . . .
C3 C 0.2103(12) 0.9669(5) -0.0386(7) 0.036(2) Uani 1 1 d . . . . .
C4 C 0.2437(11) 0.9849(5) 0.0583(7) 0.035(2) Uani 1 1 d . . . . .
H4 H 0.2127 0.9500 0.1005 0.041 Uiso 1 1 calc R U . . .
C5 C 0.3260(12) 1.0574(5) 0.0922(7) 0.035(2) Uani 1 1 d . . . . .
C6 C 0.3670(12) 1.1121(5) 0.0296(8) 0.037(2) Uani 1 1 d . . . . .
H6 H 0.4184 1.1610 0.0529 0.044 Uiso 1 1 calc R U . . .
C7 C 0.3299(13) 1.0925(6) -0.0670(7) 0.041(2) Uani 1 1 d . . . . .
H7 H 0.3590 1.1284 -0.1091 0.049 Uiso 1 1 calc R U . . .
C8 C 0.2516(13) 1.0220(5) -0.1042(8) 0.043(3) Uani 1 1 d . . . . .
H8 H 0.2260 1.0104 -0.1705 0.052 Uiso 1 1 calc R U . . .
C9 C 0.3418(18) 1.0846(9) 0.3320(11) 0.072(4) Uani 1 1 d . . . . .
H9 H 0.3051 1.0800 0.3861 0.086 Uiso 1 1 calc R U . . .
C10 C 0.602(2) 1.1444(8) 0.4241(9) 0.076(5) Uani 1 1 d . . . . .
H10A H 0.5761 1.1265 0.4819 0.091 Uiso 1 1 calc R U . . .
H10B H 0.7021 1.1209 0.4261 0.091 Uiso 1 1 calc R U . . .
C11 C 0.614(2) 1.2350(7) 0.4249(11) 0.082(5) Uani 1 1 d . . . . .
H11A H 0.6341 1.2532 0.3660 0.123 Uiso 1 1 calc R U . . .
H11B H 0.6978 1.2520 0.4802 0.123 Uiso 1 1 calc R U . . .
H11C H 0.5183 1.2585 0.4291 0.123 Uiso 1 1 calc R U . . .
C12 C 0.0418(17) 0.7156(8) -0.2241(10) 0.067(4) Uani 1 1 d . . . . .
H12A H 0.1435 0.6926 -0.2192 0.081 Uiso 1 1 calc R U . . .
H12B H -0.0206 0.6728 -0.2067 0.081 Uiso 1 1 calc R U . . .
C13 C -0.032(3) 0.7416(11) -0.3240(13) 0.115(7) Uani 1 1 d . . . . .
H13A H -0.1299 0.7670 -0.3283 0.173 Uiso 1 1 calc R U . . .
H13B H -0.0480 0.6946 -0.3664 0.173 Uiso 1 1 calc R U . . .
H13C H 0.0344 0.7804 -0.3433 0.173 Uiso 1 1 calc R U . . .
C14 C 0.4970(14) 0.8917(5) -0.2466(8) 0.044(3) Uani 1 1 d . . . . .
Cu1 Cu 0.32364(16) 0.86689(7) -0.20421(9) 0.0416(5) Uani 1 1 d . . . . .
F1 F 0.3476(9) 0.2073(4) 0.7102(5) 0.067(2) Uani 1 1 d . . . . .
F2 F 0.5128(11) 0.1017(5) 0.7512(5) 0.081(3) Uani 1 1 d . . . . .
F3 F 0.2658(12) 0.0809(6) 0.6683(7) 0.104(3) Uani 1 1 d . . . . .
F4 F 0.4484(12) 0.0634(4) 0.5930(6) 0.085(3) Uani 1 1 d . . . . .
F5 F 0.2856(10) 0.1688(5) 0.5525(5) 0.076(2) Uani 1 1 d . . . . .
F6 F 0.5370(9) 0.1917(4) 0.6365(6) 0.069(2) Uani 1 1 d . . . . .
N1 N 0.0592(11) 0.7851(6) -0.1555(7) 0.051(2) Uani 1 1 d . . . . .
N2 N 0.0247(10) 0.8619(5) -0.0372(7) 0.045(2) Uani 1 1 d . . . . .
N3 N 0.1338(9) 0.8938(5) -0.0762(6) 0.0350(19) Uani 1 1 d . . . . .
N4 N 0.3658(12) 1.0775(4) 0.1937(6) 0.043(2) Uani 1 1 d . . . . .
N5 N 0.2607(14) 1.0635(6) 0.2462(8) 0.059(3) Uani 1 1 d . . . . .
N6 N 0.4845(12) 1.1141(6) 0.3378(7) 0.051(2) Uani 1 1 d . . . . .
P1 P 0.4002(4) 0.13563(17) 0.6525(2) 0.0494(8) Uani 1 1 d . . . . .

loop_
_atom_site_aniso_label
_atom_site_aniso_U_11
_atom_site_aniso_U_22
_atom_site_aniso_U_33
_atom_site_aniso_U_23
_atom_site_aniso_U_13
_atom_site_aniso_U_12
C1 0.042(6) 0.023(5) 0.043(6) -0.007(4) 0.001(5) -0.002(4)
C2 0.061(7) 0.045(6) 0.057(7) -0.025(6) 0.021(6) -0.022(6)
C3 0.040(6) 0.025(4) 0.040(6) -0.004(4) 0.009(5) 0.000(4)
C4 0.040(6) 0.021(4) 0.044(6) -0.003(4) 0.014(5) -0.003(4)
C5 0.046(6) 0.021(4) 0.035(5) -0.006(4) 0.010(5) 0.000(4)
C6 0.046(6) 0.019(4) 0.049(6) 0.000(4) 0.017(5) 0.008(4)
C7 0.059(7) 0.030(5) 0.031(5) 0.002(4) 0.007(5) -0.004(5)
C8 0.070(8) 0.019(4) 0.033(5) -0.005(4) 0.005(5) 0.002(5)
C9 0.085(11) 0.076(10) 0.064(9) 0.004(8) 0.037(8) -0.003(8)
C10 0.133(14) 0.054(8) 0.036(7) -0.015(6) 0.018(8) -0.015(8)
C11 0.121(13) 0.039(7) 0.070(9) -0.016(6) 0.003(9) -0.021(8)
C12 0.077(9) 0.058(8) 0.070(9) -0.043(7) 0.027(8) -0.022(7)
C13 0.161(19) 0.088(12) 0.091(13) -0.044(11) 0.029(13) -0.042(12)
C14 0.076(8) 0.019(4) 0.038(6) -0.007(4) 0.018(6) -0.005(5)
Cu1 0.0545(9) 0.0263(6) 0.0426(8) -0.0088(5) 0.0118(6) -0.0084(6)
F1 0.096(6) 0.051(4) 0.057(4) -0.008(3) 0.024(4) 0.015(4)
F2 0.120(7) 0.063(5) 0.050(4) 0.009(4) 0.011(5) 0.029(5)
F3 0.133(8) 0.105(7) 0.083(6) -0.010(5) 0.045(6) -0.058(6)
F4 0.168(9) 0.025(3) 0.075(5) -0.007(3) 0.056(6) 0.005(4)
F5 0.087(6) 0.078(5) 0.049(4) -0.006(4) -0.002(4) 0.011(4)
F6 0.080(5) 0.046(4) 0.085(5) -0.003(4) 0.029(4) -0.011(4)
N1 0.048(6) 0.047(5) 0.058(6) -0.019(5) 0.015(5) -0.013(4)
N2 0.042(5) 0.046(5) 0.049(5) -0.005(4) 0.016(4) -0.015(4)
N3 0.037(5) 0.031(4) 0.029(4) -0.007(3) -0.002(4) 0.006(4)
N4 0.077(7) 0.018(4) 0.041(5) -0.004(3) 0.028(5) -0.008(4)
N5 0.086(8) 0.052(6) 0.055(7) -0.007(5) 0.047(6) -0.016(5)
N6 0.064(7) 0.047(5) 0.045(6) -0.006(4) 0.022(5) -0.013(5)
P1 0.074(2) 0.0343(14) 0.0417(16) 0.0024(12) 0.0201(15) 0.0000(14)

loop_
_atom_type_symbol
_atom_type_description
_atom_type_scat_dispersion_real
_atom_type_scat_dispersion_imag
_atom_type_scat_source
C C 0.0033 0.0016 'International Tables Vol C Tables 4.2.6.8 and 6.1.1.4'
H H 0.0000 0.0000 'International Tables Vol C Tables 4.2.6.8 and 6.1.1.4'
N N 0.0061 0.0033 'International Tables Vol C Tables 4.2.6.8 and 6.1.1.4'
F F 0.0171 0.0103 'International Tables Vol C Tables 4.2.6.8 and 6.1.1.4'
P P 0.1023 0.0942 'International Tables Vol C Tables 4.2.6.8 and 6.1.1.4'
Cu Cu 0.3201 1.2651 'International Tables Vol C Tables 4.2.6.8 and 6.1.1.4'
O O 0.0106 0.0060 'International Tables Vol C Tables 4.2.6.8 and 6.1.1.4'

loop_
_geom_angle_atom_site_label_1
_geom_angle_atom_site_label_2
_geom_angle_atom_site_label_3
_geom_angle
_geom_angle_site_symmetry_1
_geom_angle_site_symmetry_3
_geom_angle_publ_flag
N1 C1 N3 101.7(9) . . ?
N1 C1 Cu1 133.2(8) . . ?
N3 C1 Cu1 124.3(7) . . ?
N2 C2 N1 112.2(10) . . ?
N2 C2 H2 123.9 . . ?
N1 C2 H2 123.9 . . ?
C4 C3 N3 120.7(9) . . ?
C4 C3 C8 121.1(9) . . ?
N3 C3 C8 118.2(9) . . ?
C3 C4 C5 118.1(9) . . ?
C3 C4 H4 121.0 . . ?
C5 C4 H4 121.0 . . ?
C6 C5 C4 121.8(9) . . ?
C6 C5 N4 118.5(8) . . ?
C4 C5 N4 119.7(9) . . ?
C7 C6 C5 118.3(9) . . ?
C7 C6 H6 120.8 . . ?
C5 C6 H6 120.8 . . ?
C6 C7 C8 122.5(10) . . ?
C6 C7 H7 118.8 . . ?
C8 C7 H7 118.7 . . ?
C7 C8 C3 118.1(9) . . ?
C7 C8 H8 120.9 . . ?
C3 C8 H8 120.9 . . ?
N5 C9 N6 114.8(12) . . ?
N5 C9 H9 122.6 . . ?
N6 C9 H9 122.6 . . ?
C11 C10 N6 112.2(12) . . ?
C11 C10 H10A 109.2 . . ?
N6 C10 H10A 109.2 . . ?
C11 C10 H10B 109.2 . . ?
N6 C10 H10B 109.2 . . ?
H10A C10 H10B 107.9 . . ?
C10 C11 H11A 109.5 . . ?
C10 C11 H11B 109.5 . . ?
H11A C11 H11B 109.5 . . ?
C10 C11 H11C 109.5 . . ?
H11A C11 H11C 109.5 . . ?
H11B C11 H11C 109.5 . . ?
C13 C12 N1 111.3(12) . . ?
C13 C12 H12A 109.4 . . ?
N1 C12 H12A 109.4 . . ?
C13 C12 H12B 109.4 . . ?
N1 C12 H12B 109.4 . . ?
H12A C12 H12B 108.0 . . ?
C12 C13 H13A 109.5 . . ?
C12 C13 H13B 109.5 . . ?
H13A C13 H13B 109.5 . . ?
C12 C13 H13C 109.5 . . ?
H13A C13 H13C 109.5 . . ?
H13B C13 H13C 109.5 . . ?
N4 C14 N6 102.6(10) 3_675 3_675 ?
N4 C14 Cu1 127.6(8) 3_675 . ?
N6 C14 Cu1 129.8(9) 3_675 . ?
C14 Cu1 C1 174.0(4) . . ?
C1 N1 C2 109.7(9) . . ?
C1 N1 C12 124.1(10) . . ?
C2 N1 C12 126.1(10) . . ?
C2 N2 N3 101.9(9) . . ?
N2 N3 C1 114.4(8) . . ?
N2 N3 C3 119.7(8) . . ?
C1 N3 C3 125.8(9) . . ?
C14 N4 N5 114.4(9) 3_675 . ?
C14 N4 C5 125.2(9) 3_675 . ?
N5 N4 C5 120.4(9) . . ?
C9 N5 N4 101.0(11) . . ?
C9 N6 C14 107.2(10) . 3_675 ?
C9 N6 C10 127.8(12) . . ?
C14 N6 C10 125.0(11) 3_675 . ?
F1 P1 F3 89.0(5) . . ?
F1 P1 F2 90.0(4) . . ?
F3 P1 F2 89.5(5) . . ?
F1 P1 F4 178.5(5) . . ?
F3 P1 F4 90.1(5) . . ?
F2 P1 F4 91.1(5) . . ?
F1 P1 F6 90.9(4) . . ?
F3 P1 F6 179.8(6) . . ?
F2 P1 F6 90.5(5) . . ?
F4 P1 F6 90.1(4) . . ?
F1 P1 F5 90.5(4) . . ?
F3 P1 F5 90.0(5) . . ?
F2 P1 F5 179.3(5) . . ?
F4 P1 F5 88.4(4) . . ?
F6 P1 F5 90.0(5) . . ?

loop_
_geom_bond_atom_site_label_1
_geom_bond_atom_site_label_2
_geom_bond_distance
_geom_bond_site_symmetry_2
_geom_bond_publ_flag
C1 N1 1.350(13) . ?
C1 N3 1.360(13) . ?
C1 Cu1 1.887(11) . ?
C2 N2 1.310(13) . ?
C2 N1 1.338(14) . ?
C2 H2 0.9300 . ?
C3 C4 1.364(14) . ?
C3 N3 1.399(12) . ?
C3 C8 1.423(14) . ?
C4 C5 1.400(13) . ?
C4 H4 0.9300 . ?
C5 C6 1.388(13) . ?
C5 N4 1.430(12) . ?
C6 C7 1.364(14) . ?
C6 H6 0.9300 . ?
C7 C8 1.368(14) . ?
C7 H7 0.9300 . ?
C8 H8 0.9300 . ?
C9 N5 1.280(18) . ?
C9 N6 1.348(17) . ?
C9 H9 0.9300 . ?
C10 C11 1.474(16) . ?
C10 N6 1.457(16) . ?
C10 H10A 0.9700 . ?
C10 H10B 0.9700 . ?
C11 H11A 0.9600 . ?
C11 H11B 0.9600 . ?
C11 H11C 0.9600 . ?
C12 C13 1.45(2) . ?
C12 N1 1.476(13) . ?
C12 H12A 0.9700 . ?
C12 H12B 0.9700 . ?
C13 H13A 0.9600 . ?
C13 H13B 0.9600 . ?
C13 H13C 0.9600 . ?
C14 N4 1.342(14) 3_675 ?
C14 N6 1.369(13) 3_675 ?
C14 Cu1 1.874(12) . ?
F1 P1 1.577(7) . ?
F2 P1 1.579(8) . ?
F3 P1 1.568(9) . ?
F4 P1 1.584(7) . ?
F5 P1 1.595(8) . ?
F6 P1 1.599(8) . ?
N2 N3 1.364(12) . ?
N4 C14 1.342(14) 3_675 ?
N4 N5 1.388(12) . ?
N6 C14 1.369(13) 3_675 ?

loop_
_geom_torsion_atom_site_label_1
_geom_torsion_atom_site_label_2
_geom_torsion_atom_site_label_3
_geom_torsion_atom_site_label_4
_geom_torsion
_geom_torsion_site_symmetry_1
_geom_torsion_site_symmetry_2
_geom_torsion_site_symmetry_3
_geom_torsion_site_symmetry_4
_geom_torsion_publ_flag
N3 C3 C4 C5 177.5(9) . . . . ?
C8 C3 C4 C5 -2.8(15) . . . . ?
C3 C4 C5 C6 3.0(15) . . . . ?
C3 C4 C5 N4 -178.8(9) . . . . ?
C4 C5 C6 C7 -2.2(15) . . . . ?
N4 C5 C6 C7 179.5(9) . . . . ?
C5 C6 C7 C8 1.3(16) . . . . ?
C6 C7 C8 C3 -1.1(17) . . . . ?
C4 C3 C8 C7 1.9(16) . . . . ?
N3 C3 C8 C7 -178.4(9) . . . . ?
N3 C1 N1 C2 0.8(12) . . . . ?
Cu1 C1 N1 C2 169.8(9) . . . . ?
N3 C1 N1 C12 -178.9(11) . . . . ?
Cu1 C1 N1 C12 -9.8(18) . . . . ?
N2 C2 N1 C1 -1.7(15) . . . . ?
N2 C2 N1 C12 178.0(12) . . . . ?
C13 C12 N1 C1 -70.4(17) . . . . ?
C13 C12 N1 C2 110.0(16) . . . . ?
N1 C2 N2 N3 1.7(13) . . . . ?
C2 N2 N3 C1 -1.3(12) . . . . ?
C2 N2 N3 C3 180.0(9) . . . . ?
N1 C1 N3 N2 0.3(11) . . . . ?
Cu1 C1 N3 N2 -170.0(7) . . . . ?
N1 C1 N3 C3 179.0(9) . . . . ?
Cu1 C1 N3 C3 8.7(14) . . . . ?
C4 C3 N3 N2 34.1(13) . . . . ?
C8 C3 N3 N2 -145.7(10) . . . . ?
C4 C3 N3 C1 -144.6(10) . . . . ?
C8 C3 N3 C1 35.7(14) . . . . ?
C6 C5 N4 C14 -43.5(14) . . . 3_675 ?
C4 C5 N4 C14 138.2(10) . . . 3_675 ?
C6 C5 N4 N5 138.3(10) . . . . ?
C4 C5 N4 N5 -40.0(13) . . . . ?
N6 C9 N5 N4 2.9(15) . . . . ?
C14 N4 N5 C9 -1.8(13) 3_675 . . . ?
C5 N4 N5 C9 176.6(10) . . . . ?
N5 C9 N6 C14 -3.1(16) . . . 3_675 ?
N5 C9 N6 C10 178.7(12) . . . . ?
C11 C10 N6 C9 -105.0(17) . . . . ?
C11 C10 N6 C14 77.1(17) . . . 3_675 ?

loop_
_platon_squeeze_void_nr
_platon_squeeze_void_average_x
_platon_squeeze_void_average_y
_platon_squeeze_void_average_z
_platon_squeeze_void_volume
_platon_squeeze_void_count_electrons
_platon_squeeze_void_content
1 0.000 0.500 0.000 110 29 ' '
2 0.000 0.000 0.500 111 29 ' '
